data_1573468
loop_
_publ_author_name
'Parganiha, Devendra'
'Thorat, Raviraj Ananda'
'Dhumale, Ashwini Dilip'
'Upadhyay, Yagya Dutt'
'Jha, Raushan Kumar'
'Raju, Saravanan'
'Kumar, Sangit'

_publ_section_title
;
 Substrate NOBINAc ligand affinity for PdII-catalyzed enantioselective
 C--H activation over reactive \b-C--H bonds in ferrocenyl amines
;
_journal_name_full 'Chemical Science'
_journal_paper_doi 10.1039/D4SC06867J
_journal_year 2025
_chemical_formula_moiety 'C27 H22 F3 Fe N O2 S'
_chemical_formula_sum 'C27 H22 F3 Fe N O2 S'
_chemical_formula_weight 537.36
_space_group_crystal_system orthorhombic
_space_group_IT_number 19
_space_group_name_Hall 'P 2ac 2ab'
_space_group_name_H-M_alt 'P 21 21 21'
_atom_sites_solution_hydrogens geom
_audit_block_doi 10.5517/ccdc.csd.cc2jsv5c
_audit_creation_date 2024-04-11
_audit_creation_method
;
Olex2 1.5
(compiled 2023.03.06 svn.rbb2c1857 for OlexSys, GUI svn.r6748)
;
_audit_update_record
;
2024-04-11 deposited with the CCDC.	2024-12-13 downloaded from the CCDC.
;
_cell_angle_alpha 90
_cell_angle_beta 90
_cell_angle_gamma 90
_cell_formula_units_Z 4
_cell_length_a 9.5665(14)
_cell_length_b 9.8290(17)
_cell_length_c 25.415(4)
_cell_measurement_reflns_used 9934
_cell_measurement_temperature 303.0
_cell_measurement_theta_max 24.22
_cell_measurement_theta_min 2.22
_cell_volume 2389.8(7)
_computing_cell_refinement 'SAINT V8.40B (?, 2016)'
_computing_data_reduction 'SAINT V8.40B (?, 2016)'
_computing_molecular_graphics 'Olex2 1.5 (Dolomanov et al., 2009)'
_computing_publication_material 'Olex2 1.5 (Dolomanov et al., 2009)'
_computing_structure_refinement 'SHELXL 2018/1 (Sheldrick, 2015)'
_computing_structure_solution 'SHELXT 2018/2 (Sheldrick, 2018)'
_diffrn_ambient_temperature 303.0
_diffrn_measured_fraction_theta_full 0.990
_diffrn_measured_fraction_theta_max 0.993
_diffrn_measurement_device_type 'Bruker APEX-II CCD'
_diffrn_measurement_method '\f and \w scans'
_diffrn_radiation_type MoK\a
_diffrn_radiation_wavelength 0.71073
_diffrn_reflns_av_R_equivalents 0.0621
_diffrn_reflns_av_unetI/netI 0.0350
_diffrn_reflns_Laue_measured_fraction_full 0.990
_diffrn_reflns_Laue_measured_fraction_max 0.993
_diffrn_reflns_limit_h_max 13
_diffrn_reflns_limit_h_min -13
_diffrn_reflns_limit_k_max 13
_diffrn_reflns_limit_k_min -13
_diffrn_reflns_limit_l_max 35
_diffrn_reflns_limit_l_min -35
_diffrn_reflns_number 61789
_diffrn_reflns_point_group_measured_fraction_full 0.993
_diffrn_reflns_point_group_measured_fraction_max 0.995
_diffrn_reflns_theta_full 25.242
_diffrn_reflns_theta_max 29.584
_diffrn_reflns_theta_min 2.222
_diffrn_source_current 1.4
_diffrn_source_power 0.07
_diffrn_source_voltage 50.0
_diffrn_standards_number 0
_exptl_absorpt_coefficient_mu 0.768
_exptl_absorpt_correction_T_max 0.7460
_exptl_absorpt_correction_T_min 0.6962
_exptl_absorpt_correction_type none
_exptl_absorpt_process_details
;
SADABS-2016/2 (Bruker,2016/2) was used for absorption correction.
wR2(int) was 0.1219 before and 0.0609 after correction.
The Ratio of minimum to maximum transmission is 0.9332.
The \l/2 correction factor is Not present.
;
_exptl_crystal_colour red
_exptl_crystal_density_diffrn 1.494
_exptl_crystal_description rod
_exptl_crystal_F_000 1104
_exptl_crystal_size_max 0.02
_exptl_crystal_size_mid 0.012
_exptl_crystal_size_min 0.01
_refine_diff_density_max 0.253
_refine_diff_density_min -0.188
_refine_diff_density_rms 0.040
_refine_ls_abs_structure_details
;
 Flack x determined using 1976 quotients [(I+)-(I-)]/[(I+)+(I-)]
 (Parsons, Flack and Wagner, Acta Cryst. B69 (2013) 249-259).
;
_refine_ls_abs_structure_Flack 0.010(8)
_refine_ls_extinction_method none
_refine_ls_goodness_of_fit_ref 1.049
_refine_ls_hydrogen_treatment constr
_refine_ls_matrix_type full
_refine_ls_number_parameters 316
_refine_ls_number_reflns 6674
_refine_ls_number_restraints 0
_refine_ls_restrained_S_all 1.049
_refine_ls_R_factor_all 0.0507
_refine_ls_R_factor_gt 0.0388
_refine_ls_shift/su_max 0.000
_refine_ls_shift/su_mean 0.000
_refine_ls_structure_factor_coef Fsqd
_refine_ls_weighting_details 'w=1/[\s^2^(Fo^2^)+(0.0461P)^2^+0.1713P] where P=(Fo^2^+2Fc^2^)/3'
_refine_ls_weighting_scheme calc
_refine_ls_wR_factor_gt 0.0892
_refine_ls_wR_factor_ref 0.0959
_reflns_Friedel_coverage 0.776
_reflns_Friedel_fraction_full 0.996
_reflns_Friedel_fraction_max 0.997
_reflns_number_gt 5450
_reflns_number_total 6674
_reflns_threshold_expression 'I > 2\s(I)'
_cod_data_source_file d4sc06867j2.cif
_cod_data_source_block 3a_Rp
_cod_original_cell_volume 2389.7(7)
_cod_database_code 1573468
_shelx_shelxl_version_number 2018/1
_shelx_space_group_comment
;
The symmetry employed for this shelxl refinement is uniquely defined
by the following loop, which should always be used as a source of
symmetry information in preference to the above space-group names.
They are only intended as comments.
;
_olex2_refinement_description
;
1. Fixed Uiso
 At 1.2 times of:
  All C(H) groups, All C(H,H) groups
2.a Secondary CH2 refined with riding coordinates:
 C12(H12A,H12B), C13(H13A,H13B)
2.b Aromatic/amide H refined with riding coordinates:
 C2(H2), C3(H3), C4(H4), C23(H23), C8(H8), C27(H27), C17(H17), C18(H18),
 C24(H24), C20(H20), C9(H9), C25(H25), C6(H6), C21(H21), C10(H10), C19(H19),
 C26(H26), C7(H7)
;
_olex2_submission_special_instructions 'No special instructions were received'

loop_
_space_group_symop_operation_xyz
'x, y, z'
'-x+1/2, -y, z+1/2'
'-x, y+1/2, -z+1/2'
'x+1/2, -y+1/2, -z'

loop_
_atom_site_label
_atom_site_type_symbol
_atom_site_fract_x
_atom_site_fract_y
_atom_site_fract_z
_atom_site_U_iso_or_equiv
_atom_site_adp_type
_atom_site_occupancy
_atom_site_site_symmetry_order
_atom_site_calc_flag
_atom_site_refinement_flags_posn
_atom_site_refinement_flags_adp
_atom_site_refinement_flags_occupancy
_atom_site_disorder_assembly
_atom_site_disorder_group
Fe1 Fe 0.24964(4) 0.51718(4) 0.61668(2) 0.04785(12) Uani 1 1 d . . . . .
S1 S 0.69827(8) 0.43511(8) 0.55009(4) 0.0556(2) Uani 1 1 d . . . . .
F1 F 0.8651(2) 0.5877(3) 0.49511(10) 0.0812(7) Uani 1 1 d . . . . .
N1 N 0.5813(2) 0.5489(3) 0.54795(11) 0.0502(6) Uani 1 1 d . . . . .
O2 O 0.7908(3) 0.4594(3) 0.59248(11) 0.0769(7) Uani 1 1 d . . . . .
C11 C 0.5004(3) 0.7366(3) 0.60458(11) 0.0406(6) Uani 1 1 d . . . . .
O1 O 0.6372(3) 0.3056(2) 0.54038(15) 0.0870(9) Uani 1 1 d . . . . .
F2 F 0.7271(3) 0.4666(3) 0.44882(10) 0.0992(8) Uani 1 1 d . . . . .
F3 F 0.9045(3) 0.3751(3) 0.48697(15) 0.1142(11) Uani 1 1 d . . . . .
C12 C 0.6094(3) 0.6892(3) 0.56530(13) 0.0492(7) Uani 1 1 d . . . . .
H12A H 0.609063 0.749378 0.535033 0.059 Uiso 1 1 calc R U . . .
H12B H 0.701313 0.693614 0.581341 0.059 Uiso 1 1 calc R U . . .
C1 C 0.3593(3) 0.6860(3) 0.59251(12) 0.0427(6) Uani 1 1 d . . . . .
C15 C 0.5362(3) 0.8236(3) 0.64260(11) 0.0429(6) Uani 1 1 d . . . . .
C5 C 0.3362(3) 0.5917(3) 0.54983(13) 0.0473(7) Uani 1 1 d . . . . .
C22 C 0.4388(3) 0.8700(3) 0.68464(12) 0.0460(6) Uani 1 1 d . . . . .
C2 C 0.2235(3) 0.7226(3) 0.61179(13) 0.0483(7) Uani 1 1 d . . . . .
H2 H 0.205870 0.781291 0.639729 0.058 Uiso 1 1 calc R U . . .
C13 C 0.4511(3) 0.5320(4) 0.51772(13) 0.0539(7) Uani 1 1 d . . . . .
H13A H 0.433402 0.436268 0.511175 0.065 Uiso 1 1 calc R U . . .
H13B H 0.458128 0.578454 0.484157 0.065 Uiso 1 1 calc R U . . .
C16 C 0.6802(3) 0.8847(3) 0.64514(12) 0.0443(6) Uani 1 1 d . . . . .
C3 C 0.1217(3) 0.6558(4) 0.58171(15) 0.0581(9) Uani 1 1 d . . . . .
H3 H 0.025524 0.663566 0.586150 0.070 Uiso 1 1 calc R U . . .
C4 C 0.1897(3) 0.5740(4) 0.54330(14) 0.0567(8) Uani 1 1 d . . . . .
H4 H 0.146211 0.519035 0.518419 0.068 Uiso 1 1 calc R U . . .
C23 C 0.4016(4) 0.7822(4) 0.72467(14) 0.0617(9) Uani 1 1 d . . . . .
H23 H 0.436832 0.694070 0.725349 0.074 Uiso 1 1 calc R U . . .
C8 C 0.1256(5) 0.3936(5) 0.6616(2) 0.0876(15) Uani 1 1 d . . . . .
H8 H 0.029237 0.400503 0.665694 0.105 Uiso 1 1 calc R U . . .
C27 C 0.3851(4) 1.0006(4) 0.68472(14) 0.0622(8) Uani 1 1 d . . . . .
H27 H 0.410529 1.060853 0.658190 0.075 Uiso 1 1 calc R U . . .
C17 C 0.7832(4) 0.8281(4) 0.67534(15) 0.0652(9) Uani 1 1 d . . . . .
H17 H 0.765239 0.749028 0.694255 0.078 Uiso 1 1 calc R U . . .
C18 C 0.9154(4) 0.8882(5) 0.67796(17) 0.0765(12) Uani 1 1 d . . . . .
H18 H 0.984848 0.848291 0.698358 0.092 Uiso 1 1 calc R U . . .
C24 C 0.3106(5) 0.8265(5) 0.76419(15) 0.0761(11) Uani 1 1 d . . . . .
H24 H 0.286460 0.767869 0.791441 0.091 Uiso 1 1 calc R U . . .
C20 C 0.8423(4) 1.0615(4) 0.6204(2) 0.0785(11) Uani 1 1 d . . . . .
H20 H 0.861575 1.139920 0.601265 0.094 Uiso 1 1 calc R U . . .
C9 C 0.1939(5) 0.3182(4) 0.6238(2) 0.0837(13) Uani 1 1 d . . . . .
H9 H 0.150978 0.265810 0.597947 0.100 Uiso 1 1 calc R U . . .
C25 C 0.2568(4) 0.9556(5) 0.76303(16) 0.0781(11) Uani 1 1 d . . . . .
H25 H 0.194783 0.983729 0.789048 0.094 Uiso 1 1 calc R U . . .
C6 C 0.3583(5) 0.4195(5) 0.6738(2) 0.0892(15) Uani 1 1 d . . . . .
H6 H 0.443931 0.446563 0.687583 0.107 Uiso 1 1 calc R U . . .
C14 C 0.8052(4) 0.4675(4) 0.49160(16) 0.0671(9) Uani 1 1 d . . . . .
C21 C 0.7107(4) 1.0030(3) 0.61765(16) 0.0647(8) Uani 1 1 d . . . . .
H21 H 0.641932 1.043488 0.597086 0.078 Uiso 1 1 calc R U . . .
C10 C 0.3393(5) 0.3333(4) 0.6306(2) 0.0840(15) Uani 1 1 d . . . . .
H10 H 0.409089 0.293540 0.610349 0.101 Uiso 1 1 calc R U . . .
C19 C 0.9434(4) 1.0044(5) 0.65104(17) 0.0763(12) Uani 1 1 d . . . . .
H19 H 1.031122 1.044819 0.653495 0.092 Uiso 1 1 calc R U . . .
C26 C 0.2939(4) 1.0429(5) 0.72385(17) 0.0756(11) Uani 1 1 d . . . . .
H26 H 0.258063 1.130815 0.723322 0.091 Uiso 1 1 calc R U . . .
C7 C 0.2265(6) 0.4582(5) 0.69271(18) 0.0924(15) Uani 1 1 d . . . . .
H7 H 0.209264 0.516214 0.720863 0.111 Uiso 1 1 calc R U . . .

loop_
_atom_site_aniso_label
_atom_site_aniso_U_11
_atom_site_aniso_U_22
_atom_site_aniso_U_33
_atom_site_aniso_U_23
_atom_site_aniso_U_13
_atom_site_aniso_U_12
Fe1 0.03940(18) 0.0444(2) 0.0598(2) 0.00240(18) -0.0002(2) -0.00584(18)
S1 0.0485(4) 0.0451(4) 0.0732(5) -0.0004(4) -0.0003(4) -0.0028(3)
F1 0.0705(13) 0.0850(16) 0.0880(16) -0.0003(13) 0.0172(12) -0.0188(12)
N1 0.0398(11) 0.0499(14) 0.0610(15) -0.0148(12) 0.0013(11) -0.0025(10)
O2 0.0679(14) 0.0857(18) 0.0771(17) 0.0108(15) -0.0161(13) 0.0036(14)
C11 0.0417(13) 0.0348(13) 0.0453(16) 0.0007(11) 0.0035(11) -0.0014(10)
O1 0.0726(16) 0.0412(13) 0.147(3) -0.0042(16) 0.0036(19) -0.0058(12)
F2 0.0940(16) 0.137(2) 0.0665(14) -0.0290(15) 0.0026(13) -0.0050(17)
F3 0.0756(15) 0.107(2) 0.160(3) -0.035(2) 0.0282(18) 0.0291(15)
C12 0.0465(15) 0.0472(16) 0.0541(17) -0.0080(13) 0.0076(13) -0.0068(12)
C1 0.0402(13) 0.0375(14) 0.0505(16) 0.0021(12) -0.0017(12) 0.0008(11)
C15 0.0430(13) 0.0386(14) 0.0471(15) 0.0022(12) 0.0031(12) -0.0028(11)
C5 0.0440(13) 0.0473(16) 0.0508(16) -0.0011(13) -0.0041(13) -0.0010(11)
C22 0.0479(14) 0.0475(16) 0.0426(15) -0.0059(13) 0.0011(12) -0.0064(12)
C2 0.0412(14) 0.0459(14) 0.0580(17) 0.0009(13) 0.0029(13) 0.0063(10)
C13 0.0467(14) 0.0587(19) 0.0563(17) -0.0106(15) -0.0041(13) -0.0030(14)
C16 0.0454(14) 0.0431(14) 0.0445(15) -0.0068(12) 0.0039(12) -0.0065(12)
C3 0.0391(14) 0.066(2) 0.069(2) 0.0011(18) -0.0058(14) 0.0055(14)
C4 0.0467(14) 0.0614(19) 0.062(2) -0.0042(16) -0.0129(15) 0.0004(15)
C23 0.0647(19) 0.064(2) 0.057(2) 0.0070(16) 0.0036(16) -0.0100(17)
C8 0.073(2) 0.077(3) 0.113(4) 0.018(3) 0.033(3) -0.018(2)
C27 0.075(2) 0.052(2) 0.0602(19) -0.0058(16) 0.0118(16) -0.0020(17)
C17 0.0558(19) 0.074(2) 0.066(2) 0.0135(18) -0.0015(15) -0.0054(16)
C18 0.0490(18) 0.112(4) 0.069(2) 0.000(2) -0.0051(17) -0.003(2)
C24 0.074(2) 0.101(3) 0.053(2) 0.003(2) 0.0120(18) -0.024(2)
C20 0.069(2) 0.064(2) 0.103(3) 0.005(2) 0.016(2) -0.0207(18)
C9 0.092(3) 0.0495(19) 0.110(4) 0.001(2) 0.011(3) -0.024(2)
C25 0.065(2) 0.098(3) 0.071(2) -0.030(2) 0.016(2) -0.010(3)
C6 0.089(3) 0.071(3) 0.108(4) 0.040(3) -0.029(3) -0.012(2)
C14 0.0514(16) 0.076(2) 0.074(2) -0.022(2) 0.0057(17) 0.0040(17)
C21 0.0578(17) 0.0556(19) 0.081(2) 0.0113(19) -0.0014(16) -0.0115(14)
C10 0.076(3) 0.051(2) 0.125(4) 0.030(3) 0.023(3) 0.0071(18)
C19 0.0530(18) 0.091(3) 0.085(3) -0.020(2) 0.0136(18) -0.025(2)
C26 0.079(2) 0.070(2) 0.077(3) -0.020(2) 0.016(2) 0.008(2)
C7 0.140(5) 0.070(3) 0.067(2) 0.017(2) 0.018(3) -0.002(3)

loop_
_atom_type_symbol
_atom_type_description
_atom_type_scat_dispersion_real
_atom_type_scat_dispersion_imag
_atom_type_scat_source
C C 0.0033 0.0016 'International Tables Vol C Tables 4.2.6.8 and 6.1.1.4'
H H 0.0000 0.0000 'International Tables Vol C Tables 4.2.6.8 and 6.1.1.4'
F F 0.0171 0.0103 'International Tables Vol C Tables 4.2.6.8 and 6.1.1.4'
Fe Fe 0.3463 0.8444 'International Tables Vol C Tables 4.2.6.8 and 6.1.1.4'
N N 0.0061 0.0033 'International Tables Vol C Tables 4.2.6.8 and 6.1.1.4'
O O 0.0106 0.0060 'International Tables Vol C Tables 4.2.6.8 and 6.1.1.4'
S S 0.1246 0.1234 'International Tables Vol C Tables 4.2.6.8 and 6.1.1.4'

loop_
_citation_id
_citation_doi
_citation_year
1 10.26434/chemrxiv-2024-zm3t1 2024

loop_
_geom_angle_atom_site_label_1
_geom_angle_atom_site_label_2
_geom_angle_atom_site_label_3
_geom_angle
_geom_angle_site_symmetry_1
_geom_angle_site_symmetry_3
_geom_angle_publ_flag
C5 Fe1 C1 41.39(12) . . ?
C5 Fe1 C2 68.97(12) . . ?
C5 Fe1 C3 68.78(13) . . ?
C5 Fe1 C4 41.05(12) . . ?
C5 Fe1 C8 156.78(19) . . ?
C5 Fe1 C9 121.91(18) . . ?
C5 Fe1 C10 107.17(16) . . ?
C5 Fe1 C7 161.04(19) . . ?
C2 Fe1 C1 41.01(11) . . ?
C2 Fe1 C8 123.43(17) . . ?
C3 Fe1 C1 68.69(12) . . ?
C3 Fe1 C2 40.26(13) . . ?
C3 Fe1 C8 106.97(18) . . ?
C4 Fe1 C1 69.37(13) . . ?
C4 Fe1 C2 68.69(14) . . ?
C4 Fe1 C3 40.94(14) . . ?
C4 Fe1 C8 120.80(19) . . ?
C4 Fe1 C9 105.78(19) . . ?
C4 Fe1 C10 121.6(2) . . ?
C8 Fe1 C1 160.27(18) . . ?
C9 Fe1 C1 159.27(17) . . ?
C9 Fe1 C2 157.70(16) . . ?
C9 Fe1 C3 121.61(18) . . ?
C9 Fe1 C8 39.47(19) . . ?
C6 Fe1 C1 109.53(16) . . ?
C6 Fe1 C5 124.16(18) . . ?
C6 Fe1 C2 125.16(19) . . ?
C6 Fe1 C3 159.7(2) . . ?
C6 Fe1 C4 158.9(2) . . ?
C6 Fe1 C8 67.5(2) . . ?
C6 Fe1 C9 67.4(2) . . ?
C6 Fe1 C10 40.3(2) . . ?
C6 Fe1 C7 40.4(2) . . ?
C10 Fe1 C1 123.67(15) . . ?
C10 Fe1 C2 160.67(17) . . ?
C10 Fe1 C3 157.7(2) . . ?
C10 Fe1 C8 67.63(19) . . ?
C10 Fe1 C9 40.56(19) . . ?
C7 Fe1 C1 124.79(18) . . ?
C7 Fe1 C2 109.14(17) . . ?
C7 Fe1 C3 122.78(19) . . ?
C7 Fe1 C4 157.3(2) . . ?
C7 Fe1 C8 40.2(2) . . ?
C7 Fe1 C9 67.2(2) . . ?
C7 Fe1 C10 68.0(2) . . ?
N1 S1 C14 104.13(17) . . ?
O2 S1 N1 110.42(16) . . ?
O2 S1 O1 122.7(2) . . ?
O2 S1 C14 103.83(17) . . ?
O1 S1 N1 109.65(16) . . ?
O1 S1 C14 104.1(2) . . ?
C12 N1 S1 121.5(2) . . ?
C12 N1 C13 114.6(3) . . ?
C13 N1 S1 122.4(2) . . ?
C1 C11 C12 113.0(2) . . ?
C15 C11 C12 119.8(2) . . ?
C15 C11 C1 127.1(3) . . ?
N1 C12 C11 111.0(2) . . ?
N1 C12 H12A 109.4 . . ?
N1 C12 H12B 109.4 . . ?
C11 C12 H12A 109.4 . . ?
C11 C12 H12B 109.4 . . ?
H12A C12 H12B 108.0 . . ?
C11 C1 Fe1 132.7(2) . . ?
C5 C1 Fe1 68.19(17) . . ?
C5 C1 C11 120.9(3) . . ?
C2 C1 Fe1 68.81(16) . . ?
C2 C1 C11 132.5(3) . . ?
C2 C1 C5 106.2(2) . . ?
C11 C15 C22 123.7(3) . . ?
C11 C15 C16 121.4(3) . . ?
C22 C15 C16 114.8(2) . . ?
C1 C5 Fe1 70.41(18) . . ?
C1 C5 C13 123.5(2) . . ?
C13 C5 Fe1 128.2(2) . . ?
C4 C5 Fe1 69.6(2) . . ?
C4 C5 C1 108.5(3) . . ?
C4 C5 C13 128.0(3) . . ?
C23 C22 C15 119.9(3) . . ?
C23 C22 C27 118.9(3) . . ?
C27 C22 C15 121.2(3) . . ?
Fe1 C2 H2 126.1 . . ?
C1 C2 Fe1 70.18(16) . . ?
C1 C2 H2 125.5 . . ?
C3 C2 Fe1 69.75(19) . . ?
C3 C2 C1 109.0(3) . . ?
C3 C2 H2 125.5 . . ?
N1 C13 C5 107.1(2) . . ?
N1 C13 H13A 110.3 . . ?
N1 C13 H13B 110.3 . . ?
C5 C13 H13A 110.3 . . ?
C5 C13 H13B 110.3 . . ?
H13A C13 H13B 108.6 . . ?
C17 C16 C15 121.5(3) . . ?
C17 C16 C21 118.2(3) . . ?
C21 C16 C15 120.4(3) . . ?
Fe1 C3 H3 126.7 . . ?
C2 C3 Fe1 69.99(18) . . ?
C2 C3 H3 125.6 . . ?
C2 C3 C4 108.8(3) . . ?
C4 C3 Fe1 69.3(2) . . ?
C4 C3 H3 125.6 . . ?
Fe1 C4 H4 126.2 . . ?
C5 C4 Fe1 69.4(2) . . ?
C5 C4 H4 126.2 . . ?
C3 C4 Fe1 69.8(2) . . ?
C3 C4 C5 107.6(3) . . ?
C3 C4 H4 126.2 . . ?
C22 C23 H23 120.1 . . ?
C22 C23 C24 119.7(4) . . ?
C24 C23 H23 120.1 . . ?
Fe1 C8 H8 126.5 . . ?
C9 C8 Fe1 69.9(2) . . ?
C9 C8 H8 126.0 . . ?
C9 C8 C7 108.1(4) . . ?
C7 C8 Fe1 69.3(2) . . ?
C7 C8 H8 126.0 . . ?
C22 C27 H27 119.6 . . ?
C22 C27 C26 120.9(4) . . ?
C26 C27 H27 119.6 . . ?
C16 C17 H17 119.8 . . ?
C16 C17 C18 120.4(4) . . ?
C18 C17 H17 119.8 . . ?
C17 C18 H18 119.6 . . ?
C19 C18 C17 120.7(4) . . ?
C19 C18 H18 119.6 . . ?
C23 C24 H24 119.8 . . ?
C25 C24 C23 120.4(4) . . ?
C25 C24 H24 119.8 . . ?
C21 C20 H20 119.9 . . ?
C19 C20 H20 119.9 . . ?
C19 C20 C21 120.2(4) . . ?
Fe1 C9 H9 125.8 . . ?
C8 C9 Fe1 70.7(2) . . ?
C8 C9 H9 125.5 . . ?
C8 C9 C10 109.0(5) . . ?
C10 C9 Fe1 69.6(2) . . ?
C10 C9 H9 125.5 . . ?
C24 C25 H25 120.0 . . ?
C26 C25 C24 120.1(4) . . ?
C26 C25 H25 120.0 . . ?
Fe1 C6 H6 125.9 . . ?
C10 C6 Fe1 70.0(3) . . ?
C10 C6 H6 125.8 . . ?
C10 C6 C7 108.4(4) . . ?
C7 C6 Fe1 69.9(3) . . ?
C7 C6 H6 125.8 . . ?
F1 C14 S1 110.1(3) . . ?
F1 C14 F2 108.0(4) . . ?
F1 C14 F3 108.1(3) . . ?
F2 C14 S1 110.6(2) . . ?
F2 C14 F3 109.2(3) . . ?
F3 C14 S1 110.8(3) . . ?
C16 C21 H21 119.5 . . ?
C20 C21 C16 120.9(4) . . ?
C20 C21 H21 119.5 . . ?
Fe1 C10 H10 125.5 . . ?
C9 C10 Fe1 69.9(3) . . ?
C9 C10 H10 126.6 . . ?
C6 C10 Fe1 69.7(3) . . ?
C6 C10 C9 106.8(5) . . ?
C6 C10 H10 126.6 . . ?
C18 C19 C20 119.6(3) . . ?
C18 C19 H19 120.2 . . ?
C20 C19 H19 120.2 . . ?
C27 C26 H26 120.0 . . ?
C25 C26 C27 120.0(4) . . ?
C25 C26 H26 120.0 . . ?
Fe1 C7 H7 125.2 . . ?
C8 C7 Fe1 70.5(3) . . ?
C8 C7 C6 107.7(4) . . ?
C8 C7 H7 126.2 . . ?
C6 C7 Fe1 69.7(3) . . ?
C6 C7 H7 126.2 . . ?

loop_
_geom_bond_atom_site_label_1
_geom_bond_atom_site_label_2
_geom_bond_distance
_geom_bond_site_symmetry_2
_geom_bond_publ_flag
Fe1 C1 2.057(3) . ?
Fe1 C5 2.027(3) . ?
Fe1 C2 2.039(3) . ?
Fe1 C3 2.036(3) . ?
Fe1 C4 2.030(4) . ?
Fe1 C8 2.046(4) . ?
Fe1 C9 2.035(4) . ?
Fe1 C6 2.027(4) . ?
Fe1 C10 2.032(4) . ?
Fe1 C7 2.029(4) . ?
S1 N1 1.583(3) . ?
S1 O2 1.415(3) . ?
S1 O1 1.422(3) . ?
S1 C14 1.832(4) . ?
F1 C14 1.317(5) . ?
N1 C12 1.473(4) . ?
N1 C13 1.473(4) . ?
C11 C12 1.517(4) . ?
C11 C1 1.471(4) . ?
C11 C15 1.335(4) . ?
F2 C14 1.319(5) . ?
F3 C14 1.319(4) . ?
C12 H12A 0.9700 . ?
C12 H12B 0.9700 . ?
C1 C5 1.444(4) . ?
C1 C2 1.435(4) . ?
C15 C22 1.489(4) . ?
C15 C16 1.505(4) . ?
C5 C13 1.490(4) . ?
C5 C4 1.423(4) . ?
C22 C23 1.380(5) . ?
C22 C27 1.382(5) . ?
C2 H2 0.9300 . ?
C2 C3 1.402(5) . ?
C13 H13A 0.9700 . ?
C13 H13B 0.9700 . ?
C16 C17 1.368(5) . ?
C16 C21 1.387(4) . ?
C3 H3 0.9300 . ?
C3 C4 1.422(5) . ?
C4 H4 0.9300 . ?
C23 H23 0.9300 . ?
C23 C24 1.398(6) . ?
C8 H8 0.9300 . ?
C8 C9 1.378(7) . ?
C8 C7 1.400(7) . ?
C27 H27 0.9300 . ?
C27 C26 1.387(5) . ?
C17 H17 0.9300 . ?
C17 C18 1.397(5) . ?
C18 H18 0.9300 . ?
C18 C19 1.358(6) . ?
C24 H24 0.9300 . ?
C24 C25 1.370(6) . ?
C20 H20 0.9300 . ?
C20 C21 1.385(5) . ?
C20 C19 1.363(6) . ?
C9 H9 0.9300 . ?
C9 C10 1.410(7) . ?
C25 H25 0.9300 . ?
C25 C26 1.361(6) . ?
C6 H6 0.9300 . ?
C6 C10 1.397(7) . ?
C6 C7 1.402(7) . ?
C21 H21 0.9300 . ?
C10 H10 0.9300 . ?
C19 H19 0.9300 . ?
C26 H26 0.9300 . ?
C7 H7 0.9300 . ?

loop_
_geom_torsion_atom_site_label_1
_geom_torsion_atom_site_label_2
_geom_torsion_atom_site_label_3
_geom_torsion_atom_site_label_4
_geom_torsion
_geom_torsion_site_symmetry_1
_geom_torsion_site_symmetry_2
_geom_torsion_site_symmetry_3
_geom_torsion_site_symmetry_4
_geom_torsion_publ_flag
Fe1 C1 C5 C13 -123.5(3) . . . . ?
Fe1 C1 C5 C4 59.4(3) . . . . ?
Fe1 C1 C2 C3 -59.1(2) . . . . ?
Fe1 C5 C13 N1 -72.0(3) . . . . ?
Fe1 C5 C4 C3 59.5(3) . . . . ?
Fe1 C2 C3 C4 -58.6(3) . . . . ?
Fe1 C3 C4 C5 -59.3(3) . . . . ?
Fe1 C8 C9 C10 59.2(3) . . . . ?
Fe1 C8 C7 C6 -60.1(3) . . . . ?
Fe1 C9 C10 C6 60.2(3) . . . . ?
Fe1 C6 C10 C9 -60.3(3) . . . . ?
Fe1 C6 C7 C8 60.6(3) . . . . ?
S1 N1 C12 C11 -128.2(2) . . . . ?
S1 N1 C13 C5 140.6(2) . . . . ?
N1 S1 C14 F1 63.4(3) . . . . ?
N1 S1 C14 F2 -55.9(3) . . . . ?
N1 S1 C14 F3 -177.1(3) . . . . ?
O2 S1 N1 C12 31.3(3) . . . . ?
O2 S1 N1 C13 -163.5(3) . . . . ?
O2 S1 C14 F1 -52.3(3) . . . . ?
O2 S1 C14 F2 -171.5(3) . . . . ?
O2 S1 C14 F3 67.3(3) . . . . ?
C11 C1 C5 Fe1 127.7(3) . . . . ?
C11 C1 C5 C13 4.3(5) . . . . ?
C11 C1 C5 C4 -172.9(3) . . . . ?
C11 C1 C2 Fe1 -129.2(3) . . . . ?
C11 C1 C2 C3 171.7(3) . . . . ?
C11 C15 C22 C23 73.0(4) . . . . ?
C11 C15 C22 C27 -107.5(4) . . . . ?
C11 C15 C16 C17 -94.5(4) . . . . ?
C11 C15 C16 C21 87.1(4) . . . . ?
O1 S1 N1 C12 169.5(3) . . . . ?
O1 S1 N1 C13 -25.3(3) . . . . ?
O1 S1 C14 F1 178.3(3) . . . . ?
O1 S1 C14 F2 59.0(3) . . . . ?
O1 S1 C14 F3 -62.2(3) . . . . ?
C12 N1 C13 C5 -53.2(4) . . . . ?
C12 C11 C1 Fe1 93.0(3) . . . . ?
C12 C11 C1 C5 5.1(4) . . . . ?
C12 C11 C1 C2 -166.7(3) . . . . ?
C12 C11 C15 C22 -176.5(3) . . . . ?
C12 C11 C15 C16 4.6(4) . . . . ?
C1 C11 C12 N1 -37.0(3) . . . . ?
C1 C11 C15 C22 9.0(5) . . . . ?
C1 C11 C15 C16 -169.8(3) . . . . ?
C1 C5 C13 N1 18.5(4) . . . . ?
C1 C5 C4 Fe1 -59.9(2) . . . . ?
C1 C5 C4 C3 -0.4(4) . . . . ?
C1 C2 C3 Fe1 59.4(2) . . . . ?
C1 C2 C3 C4 0.8(4) . . . . ?
C15 C11 C12 N1 147.8(3) . . . . ?
C15 C11 C1 Fe1 -92.2(4) . . . . ?
C15 C11 C1 C5 179.8(3) . . . . ?
C15 C11 C1 C2 8.0(5) . . . . ?
C15 C22 C23 C24 179.7(3) . . . . ?
C15 C22 C27 C26 179.7(3) . . . . ?
C15 C16 C17 C18 -178.6(3) . . . . ?
C15 C16 C21 C20 178.9(4) . . . . ?
C5 C1 C2 Fe1 58.1(2) . . . . ?
C5 C1 C2 C3 -1.0(3) . . . . ?
C22 C15 C16 C17 86.5(4) . . . . ?
C22 C15 C16 C21 -91.8(4) . . . . ?
C22 C23 C24 C25 0.9(6) . . . . ?
C22 C27 C26 C25 0.4(6) . . . . ?
C2 C1 C5 Fe1 -58.5(2) . . . . ?
C2 C1 C5 C13 178.0(3) . . . . ?
C2 C1 C5 C4 0.8(4) . . . . ?
C2 C3 C4 Fe1 59.0(2) . . . . ?
C2 C3 C4 C5 -0.3(4) . . . . ?
C13 N1 C12 C11 65.5(3) . . . . ?
C13 C5 C4 Fe1 123.1(4) . . . . ?
C13 C5 C4 C3 -177.3(3) . . . . ?
C16 C15 C22 C23 -108.1(3) . . . . ?
C16 C15 C22 C27 71.4(4) . . . . ?
C16 C17 C18 C19 0.6(6) . . . . ?
C4 C5 C13 N1 -164.9(3) . . . . ?
C23 C22 C27 C26 -0.8(5) . . . . ?
C23 C24 C25 C26 -1.3(6) . . . . ?
C8 C9 C10 Fe1 -59.9(3) . . . . ?
C8 C9 C10 C6 0.3(6) . . . . ?
C27 C22 C23 C24 0.2(5) . . . . ?
C17 C16 C21 C20 0.5(5) . . . . ?
C17 C18 C19 C20 -1.2(7) . . . . ?
C24 C25 C26 C27 0.7(6) . . . . ?
C9 C8 C7 Fe1 59.3(3) . . . . ?
C9 C8 C7 C6 -0.8(5) . . . . ?
C14 S1 N1 C12 -79.6(3) . . . . ?
C14 S1 N1 C13 85.6(3) . . . . ?
C21 C16 C17 C18 -0.3(6) . . . . ?
C21 C20 C19 C18 1.4(7) . . . . ?
C10 C6 C7 Fe1 -59.6(3) . . . . ?
C10 C6 C7 C8 1.0(5) . . . . ?
C19 C20 C21 C16 -1.1(6) . . . . ?
C7 C8 C9 Fe1 -58.9(3) . . . . ?
C7 C8 C9 C10 0.3(6) . . . . ?
C7 C6 C10 Fe1 59.5(3) . . . . ?
C7 C6 C10 C9 -0.8(5) . . . . ?
